data_4075464
loop_
_publ_author_name
'Malyshev, Denis A.'
'Scott, Natalie M.'
'Marion, Nicolas'
'Stevens, Edwin D.'
'Ananikov, Valentine P.'
'Beletskaya, Irina P.'
'Nolan, Steven P.'

_publ_section_title
;
 Homogeneous Nickel Catalysts for the Selective Transfer of a Single
 Arylthio Group in the Catalytic Hydrothiolation of Alkynes
;
_journal_issue 19
_journal_name_full Organometallics
_journal_page_first 4462
_journal_paper_doi 10.1021/om060302v
_journal_volume 25
_journal_year 2006
_chemical_formula_sum 'C38 H46 N2 Ni S'
_chemical_formula_weight 621.54
_chemical_name_systematic
; 
 ? 
;
_space_group_IT_number 1
_symmetry_cell_setting triclinic
_symmetry_space_group_name_Hall 'P 1'
_symmetry_space_group_name_H-M 'P 1'
_atom_sites_solution_hydrogens geom
_atom_sites_solution_primary direct
_atom_sites_solution_secondary difmap
_audit_creation_method SHELXL-97
_cell_angle_alpha 87.7840(10)
_cell_angle_beta 78.4200(10)
_cell_angle_gamma 66.0720(10)
_cell_formula_units_Z 2
_cell_length_a 9.2460(3)
_cell_length_b 9.3525(3)
_cell_length_c 21.5658(8)
_cell_measurement_reflns_used 19280
_cell_measurement_temperature 150(2)
_cell_measurement_theta_max 30.574
_cell_measurement_theta_min 2.385
_cell_volume 1667.99(10)
_computing_cell_refinement 'Bruker SMART'
_computing_data_collection 'Bruker SMART'
_computing_data_reduction 'Bruker SAINT'
_computing_molecular_graphics 'Bruker SHELXTL'
_computing_publication_material 'Bruker SHELXTL'
_computing_structure_refinement 'SHELXL-97 (Sheldrick, 1997)'
_computing_structure_solution 'SHELXS-97 (Sheldrick, 1990)'
_diffrn_ambient_temperature 150(2)
_diffrn_measured_fraction_theta_full 0.999
_diffrn_measured_fraction_theta_max 0.999
_diffrn_measurement_device_type 'CCD area detector'
_diffrn_measurement_method 'phi and omega scans'
_diffrn_radiation_monochromator graphite
_diffrn_radiation_source 'fine-focus sealed tube'
_diffrn_radiation_type MoK\a
_diffrn_radiation_wavelength 0.71073
_diffrn_reflns_av_R_equivalents 0.0189
_diffrn_reflns_av_sigmaI/netI 0.0332
_diffrn_reflns_limit_h_max 10
_diffrn_reflns_limit_h_min -10
_diffrn_reflns_limit_k_max 11
_diffrn_reflns_limit_k_min -11
_diffrn_reflns_limit_l_max 25
_diffrn_reflns_limit_l_min -25
_diffrn_reflns_number 19087
_diffrn_reflns_theta_full 25.00
_diffrn_reflns_theta_max 25.00
_diffrn_reflns_theta_min 2.39
_exptl_absorpt_coefficient_mu 0.672
_exptl_absorpt_correction_T_max 1.000000
_exptl_absorpt_correction_T_min 0.910052
_exptl_absorpt_correction_type empirical
_exptl_crystal_colour red
_exptl_crystal_density_diffrn 1.238
_exptl_crystal_density_meas 0
_exptl_crystal_density_method 'not measured'
_exptl_crystal_description prism
_exptl_crystal_F_000 664
_exptl_crystal_size_max 0.6
_exptl_crystal_size_mid 0.5
_exptl_crystal_size_min 0.3
_refine_diff_density_max 0.283
_refine_diff_density_min -0.245
_refine_diff_density_rms 0.038
_refine_ls_abs_structure_details 'Flack H D (1983), Acta Cryst. A39, 876-881'
_refine_ls_abs_structure_Flack 0.00
_refine_ls_extinction_coef 0.0001(4)
_refine_ls_extinction_expression Fc^*^=kFc[1+0.001xFc^2^\l^3^/sin(2\q)]^-1/4^
_refine_ls_extinction_method SHELXL
_refine_ls_goodness_of_fit_ref 0.982
_refine_ls_hydrogen_treatment mixed
_refine_ls_matrix_type full
_refine_ls_number_parameters 774
_refine_ls_number_reflns 11651
_refine_ls_number_restraints 791
_refine_ls_restrained_S_all 0.967
_refine_ls_R_factor_all 0.0348
_refine_ls_R_factor_gt 0.0269
_refine_ls_shift/su_max 0.722
_refine_ls_shift/su_mean 0.137
_refine_ls_structure_factor_coef Fsqd
_refine_ls_weighting_details 'calc w=1/[\s^2^(Fo^2^)+(0.0396P)^2^+0.2378P] where P=(Fo^2^+2Fc^2^)/3'
_refine_ls_weighting_scheme calc
_refine_ls_wR_factor_gt 0.0675
_refine_ls_wR_factor_ref 0.0706
_reflns_number_gt 10159
_reflns_number_total 11651
_reflns_threshold_expression >2sigma(I)
_cod_data_source_file om060302vsi20060405_105716.cif
_cod_data_source_block nol311m
_cod_depositor_comments
;
The following automatic conversions were performed:

'_symmetry_cell_setting' value 'Triclinic' changed to 'triclinic'
according to /home/saulius/struct/CIF-dictionaries/cif_core.dic
dictionary named 'cif_core.dic' version 2.4.1 from
2010-06-29.

'_exptl_absorpt_correction_type' value 'Empirical'
changed to 'empirical' according to
/home/saulius/struct/CIF-dictionaries/cif_core.dic dictionary named
'cif_core.dic' version 2.4.1 from 2010-06-29.

Automatic conversion script
Id: cif_fix_values 1715 2011-07-08 13:25:40Z adriana 
;
_cod_original_sg_symbol_H-M P1
_cod_database_code 4075464

loop_
_symmetry_equiv_pos_as_xyz
'x, y, z'

loop_
_atom_site_label
_atom_site_type_symbol
_atom_site_fract_x
_atom_site_fract_y
_atom_site_fract_z
_atom_site_U_iso_or_equiv
_atom_site_adp_type
_atom_site_occupancy
_atom_site_symmetry_multiplicity
_atom_site_calc_flag
_atom_site_refinement_flags
Ni1 Ni 0.44832(5) 0.14262(5) 0.29849(2) 0.02140(16) Uani 1 1 d U
S1 S 0.65747(19) -0.04688(18) 0.24098(8) 0.0290(4) Uani 1 1 d U
N1 N 0.2483(6) 0.0139(6) 0.2513(2) 0.0171(9) Uani 1 1 d U
C1 C 0.3076(7) 0.0367(6) 0.3014(3) 0.0163(10) Uani 1 1 d U
Ni2 Ni 0.89007(5) 0.52115(5) 0.75071(2) 0.02188(17) Uani 1 1 d U
S2 S 0.68136(18) 0.71040(19) 0.80757(7) 0.0275(4) Uani 1 1 d U
N2 N 0.2466(6) -0.0195(6) 0.3507(2) 0.0189(9) Uani 1 1 d U
C2 C 0.1449(7) -0.0678(7) 0.2751(3) 0.0218(11) Uani 1 1 d U
H2 H 0.0878 -0.0999 0.2506 0.026 Uiso 1 1 calc R
N3 N 1.0939(6) 0.6879(6) 0.6970(2) 0.0203(9) Uani 1 1 d U
C3 C 0.1434(7) -0.0890(7) 0.3331(3) 0.0203(11) Uani 1 1 d U
H3 H 0.0865 -0.1400 0.3601 0.024 Uiso 1 1 calc R
N4 N 1.0902(6) 0.6542(6) 0.7962(2) 0.0188(10) Uani 1 1 d U
C4 C 0.2846(6) 0.0457(6) 0.1884(3) 0.0184(10) Uani 1 1 d U
C5 C 0.2021(6) 0.2062(7) 0.1683(3) 0.0188(11) Uani 1 1 d U
C6 C 0.2333(7) 0.2354(8) 0.1061(3) 0.0270(13) Uani 1 1 d U
H6 H 0.1778 0.3369 0.0920 0.032 Uiso 1 1 calc R
C7 C 0.3495(7) 0.1141(8) 0.0615(3) 0.0361(16) Uani 1 1 d U
H7 H 0.3756 0.1363 0.0183 0.043 Uiso 1 1 calc R
C8 C 0.4208(6) -0.0302(8) 0.0809(3) 0.0289(13) Uani 1 1 d U
H8 H 0.4972 -0.1077 0.0499 0.035 Uiso 1 1 calc R
C9 C 0.3934(7) -0.0758(7) 0.1411(3) 0.0230(12) Uani 1 1 d U
C10 C 0.4757(7) -0.2396(7) 0.1615(3) 0.0252(12) Uani 1 1 d U
H10 H 0.4748 -0.2370 0.2079 0.030 Uiso 1 1 calc R
C11 C 0.3784(8) -0.3362(8) 0.1479(3) 0.0398(17) Uani 1 1 d U
H11A H 0.2719 -0.2964 0.1762 0.060 Uiso 1 1 calc R
H11B H 0.4379 -0.4470 0.1552 0.060 Uiso 1 1 calc R
H11C H 0.3651 -0.3253 0.1037 0.060 Uiso 1 1 calc R
C12 C 0.6440(8) -0.3183(8) 0.1260(3) 0.0359(16) Uani 1 1 d U
H12A H 0.6437 -0.3397 0.0819 0.054 Uiso 1 1 calc R
H12B H 0.6990 -0.4170 0.1453 0.054 Uiso 1 1 calc R
H12C H 0.7009 -0.2502 0.1271 0.054 Uiso 1 1 calc R
C13 C 0.0754(7) 0.3310(6) 0.2182(3) 0.0242(12) Uani 1 1 d U
H13 H 0.1144 0.3148 0.2590 0.029 Uiso 1 1 calc R
C14 C 0.0515(8) 0.4937(8) 0.1974(3) 0.0321(14) Uani 1 1 d U
H14A H 0.1568 0.4998 0.1851 0.048 Uiso 1 1 calc R
H14B H -0.0155 0.5701 0.2325 0.048 Uiso 1 1 calc R
H14C H -0.0023 0.5169 0.1612 0.048 Uiso 1 1 calc R
C15 C -0.0788(7) 0.3152(6) 0.2285(3) 0.0294(14) Uani 1 1 d U
H15A H -0.1564 0.3904 0.2623 0.044 Uiso 1 1 calc R
H15B H -0.0625 0.2086 0.2409 0.044 Uiso 1 1 calc R
H15C H -0.1208 0.3360 0.1893 0.044 Uiso 1 1 calc R
C16 C 0.2683(8) -0.0151(7) 0.4171(3) 0.0221(11) Uani 1 1 d U
C17 C 0.1361(8) 0.0840(7) 0.4610(3) 0.0218(11) Uani 1 1 d U
C18 C 0.1570(9) 0.0762(7) 0.5225(3) 0.0301(14) Uani 1 1 d U
H18 H 0.0702 0.1420 0.5543 0.036 Uiso 1 1 calc R
C19 C 0.2964(9) -0.0214(8) 0.5401(3) 0.0345(15) Uani 1 1 d U
H19 H 0.3046 -0.0245 0.5833 0.041 Uiso 1 1 calc R
C20 C 0.4246(8) -0.1151(7) 0.4953(3) 0.0262(12) Uani 1 1 d U
H20 H 0.5222 -0.1785 0.5084 0.031 Uiso 1 1 calc R
C21 C 0.4197(7) -0.1225(7) 0.4312(3) 0.0241(12) Uani 1 1 d U
C22 C 0.5550(8) -0.2246(7) 0.3813(3) 0.0317(13) Uani 1 1 d U
H22 H 0.5351 -0.1824 0.3390 0.038 Uiso 1 1 calc R
C23 C 0.5454(9) -0.3938(7) 0.3855(4) 0.0446(18) Uani 1 1 d U
H23A H 0.5532 -0.4315 0.4283 0.067 Uiso 1 1 calc R
H23B H 0.6348 -0.4684 0.3546 0.067 Uiso 1 1 calc R
H23C H 0.4424 -0.3841 0.3762 0.067 Uiso 1 1 calc R
C24 C 0.7164(8) -0.2358(9) 0.3881(3) 0.0397(16) Uani 1 1 d U
H24A H 0.7192 -0.1322 0.3838 0.060 Uiso 1 1 calc R
H24B H 0.8003 -0.3088 0.3551 0.060 Uiso 1 1 calc R
H24C H 0.7359 -0.2738 0.4299 0.060 Uiso 1 1 calc R
C25 C -0.0191(8) 0.1929(7) 0.4448(3) 0.0302(13) Uani 1 1 d U
H25 H -0.0008 0.1991 0.3977 0.036 Uiso 1 1 calc R
C26 C -0.1505(8) 0.1380(8) 0.4644(3) 0.0407(16) Uani 1 1 d U
H26A H -0.1190 0.0357 0.4434 0.061 Uiso 1 1 calc R
H26B H -0.2495 0.2135 0.4524 0.061 Uiso 1 1 calc R
H26C H -0.1699 0.1287 0.5105 0.061 Uiso 1 1 calc R
C27 C -0.0758(9) 0.3626(8) 0.4739(3) 0.0386(17) Uani 1 1 d U
H27A H -0.1633 0.4356 0.4546 0.058 Uiso 1 1 calc R
H27B H 0.0152 0.3939 0.4657 0.058 Uiso 1 1 calc R
H27C H -0.1147 0.3643 0.5198 0.058 Uiso 1 1 calc R
C28 C 0.5258(9) 0.3265(8) 0.2931(4) 0.0375(14) Uani 1 1 d U
H28 H 0.5983 0.3373 0.2571 0.045 Uiso 1 1 calc R
C29 C 0.3644(9) 0.3908(7) 0.2995(3) 0.0340(13) Uani 1 1 d U
H29 H 0.3065 0.4580 0.2705 0.041 Uiso 1 1 calc R
C30 C 0.2933(10) 0.3417(9) 0.3573(4) 0.0407(14) Uani 1 1 d U
H30 H 0.1827 0.3611 0.3719 0.049 Uiso 1 1 calc R
C31 C 0.4275(12) 0.2557(10) 0.3885(4) 0.0508(16) Uani 1 1 d U
H31 H 0.4210 0.2155 0.4296 0.061 Uiso 1 1 calc R
C32 C 0.5736(9) 0.2439(9) 0.3440(4) 0.0422(14) Uani 1 1 d U
H32 H 0.6816 0.1891 0.3496 0.051 Uiso 1 1 calc R
C33 C 0.7410(7) 0.0299(7) 0.1746(3) 0.0237(12) Uani 1 1 d U
C34 C 0.6472(8) 0.1738(8) 0.1466(3) 0.0282(13) Uani 1 1 d U
H34 H 0.5343 0.2268 0.1625 0.034 Uiso 1 1 calc R
C35 C 0.7218(9) 0.2321(8) 0.0974(3) 0.0356(14) Uani 1 1 d U
H35 H 0.6614 0.3290 0.0810 0.043 Uiso 1 1 calc R
C36 C 0.8835(9) 0.1526(9) 0.0714(3) 0.0409(16) Uani 1 1 d U
H36 H 0.9336 0.1951 0.0373 0.049 Uiso 1 1 calc R
C37 C 0.9768(8) 0.0055(9) 0.0956(3) 0.0397(16) Uani 1 1 d U
H37 H 1.0870 -0.0536 0.0767 0.048 Uiso 1 1 calc R
C38 C 0.9026(8) -0.0439(8) 0.1451(3) 0.0301(13) Uani 1 1 d U
H38 H 0.9658 -0.1387 0.1621 0.036 Uiso 1 1 calc R
C39 C 1.0268(7) 0.6180(7) 0.7495(2) 0.0189(10) Uani 1 1 d U
C40 C 1.1830(7) 0.7511(8) 0.7128(3) 0.0264(12) Uani 1 1 d U
H40 H 1.2380 0.8033 0.6854 0.032 Uiso 1 1 calc R
C41 C 1.1841(7) 0.7288(7) 0.7784(3) 0.0232(12) Uani 1 1 d U
H41 H 1.2402 0.7606 0.8035 0.028 Uiso 1 1 calc R
C42 C 1.0704(7) 0.6848(6) 0.6346(3) 0.0194(11) Uani 1 1 d U
C43 C 1.1995(8) 0.5843(7) 0.5882(3) 0.0255(13) Uani 1 1 d U
C44 C 1.1825(8) 0.5881(8) 0.5244(3) 0.0290(14) Uani 1 1 d U
H44 H 1.2700 0.5246 0.4924 0.035 Uiso 1 1 calc R
C45 C 1.0349(8) 0.6866(7) 0.5090(3) 0.0296(14) Uani 1 1 d U
H45 H 1.0221 0.6886 0.4663 0.036 Uiso 1 1 calc R
C46 C 0.9057(9) 0.7826(8) 0.5558(3) 0.0322(14) Uani 1 1 d U
H46 H 0.8056 0.8495 0.5453 0.039 Uiso 1 1 calc R
C47 C 0.9275(7) 0.7774(7) 0.6184(3) 0.0227(12) Uani 1 1 d U
C48 C 0.7834(7) 0.8991(7) 0.6664(3) 0.0234(11) Uani 1 1 d U
H48 H 0.7975 0.8620 0.7098 0.028 Uiso 1 1 calc R
C49 C 0.6173(8) 0.9046(8) 0.6583(4) 0.0399(17) Uani 1 1 d U
H49A H 0.5327 0.9669 0.6938 0.060 Uiso 1 1 calc R
H49B H 0.6224 0.7980 0.6578 0.060 Uiso 1 1 calc R
H49C H 0.5926 0.9525 0.6184 0.060 Uiso 1 1 calc R
C50 C 0.7827(8) 1.0542(8) 0.6643(3) 0.0335(13) Uani 1 1 d U
H50A H 0.7693 1.0951 0.6224 0.050 Uiso 1 1 calc R
H50B H 0.8852 1.0488 0.6726 0.050 Uiso 1 1 calc R
H50C H 0.6933 1.1236 0.6967 0.050 Uiso 1 1 calc R
C51 C 1.3592(7) 0.4649(7) 0.6055(3) 0.0245(12) Uani 1 1 d U
H51 H 1.3407 0.4536 0.6524 0.029 Uiso 1 1 calc R
C52 C 1.4122(8) 0.3068(8) 0.5731(3) 0.0372(16) Uani 1 1 d U
H52A H 1.3224 0.2737 0.5815 0.056 Uiso 1 1 calc R
H52B H 1.5038 0.2303 0.5893 0.056 Uiso 1 1 calc R
H52C H 1.4447 0.3136 0.5273 0.056 Uiso 1 1 calc R
C53 C 1.4969(8) 0.5254(9) 0.5857(3) 0.0375(16) Uani 1 1 d U
H53A H 1.5983 0.4465 0.5946 0.056 Uiso 1 1 calc R
H53B H 1.4677 0.6232 0.6099 0.056 Uiso 1 1 calc R
H53C H 1.5106 0.5443 0.5403 0.056 Uiso 1 1 calc R
C54 C 1.0554(7) 0.6100(7) 0.8642(2) 0.0182(10) Uani 1 1 d U
C55 C 1.1312(7) 0.4624(8) 0.8787(3) 0.0237(11) Uani 1 1 d U
C56 C 1.0931(8) 0.4297(8) 0.9437(3) 0.0282(13) Uani 1 1 d U
H56 H 1.1375 0.3246 0.9561 0.034 Uiso 1 1 calc R
C57 C 0.9969(7) 0.5425(8) 0.9875(3) 0.0297(13) Uani 1 1 d U
H57 H 0.9792 0.5169 1.0306 0.036 Uiso 1 1 calc R
C58 C 0.9194(8) 0.7018(8) 0.9708(3) 0.0283(13) Uani 1 1 d U
H58 H 0.8526 0.7832 1.0019 0.034 Uiso 1 1 calc R
C59 C 0.9482(7) 0.7315(7) 0.9047(3) 0.0197(11) Uani 1 1 d U
C60 C 0.8682(7) 0.9054(7) 0.8881(3) 0.0243(12) Uani 1 1 d U
H60 H 0.8709 0.9058 0.8415 0.029 Uiso 1 1 calc R
C61 C 0.6844(7) 0.9887(8) 0.9221(3) 0.0298(14) Uani 1 1 d U
H61A H 0.6261 0.9272 0.9132 0.045 Uiso 1 1 calc R
H61B H 0.6367 1.0938 0.9063 0.045 Uiso 1 1 calc R
H61C H 0.6766 0.9966 0.9679 0.045 Uiso 1 1 calc R
C62 C 0.9565(7) 0.9990(7) 0.9002(3) 0.0313(14) Uani 1 1 d U
H62A H 0.9473 1.0109 0.9459 0.047 Uiso 1 1 calc R
H62B H 0.9102 1.1026 0.8829 0.047 Uiso 1 1 calc R
H62C H 1.0707 0.9457 0.8797 0.047 Uiso 1 1 calc R
C63 C 1.2562(7) 0.3350(7) 0.8326(3) 0.0241(12) Uani 1 1 d U
H63 H 1.2182 0.3518 0.7916 0.029 Uiso 1 1 calc R
C64 C 1.2827(9) 0.1642(8) 0.8503(4) 0.0400(17) Uani 1 1 d U
H64A H 1.3330 0.1378 0.8875 0.060 Uiso 1 1 calc R
H64B H 1.3533 0.0916 0.8146 0.060 Uiso 1 1 calc R
H64C H 1.1783 0.1558 0.8601 0.060 Uiso 1 1 calc R
C65 C 1.4249(7) 0.3510(8) 0.8193(3) 0.0373(16) Uani 1 1 d U
H65A H 1.4139 0.4474 0.7973 0.056 Uiso 1 1 calc R
H65B H 1.5073 0.2607 0.7928 0.056 Uiso 1 1 calc R
H65C H 1.4572 0.3548 0.8596 0.056 Uiso 1 1 calc R
C66 C 0.8105(8) 0.3377(8) 0.7558(3) 0.0322(13) Uani 1 1 d U
H66 H 0.7344 0.3307 0.7913 0.039 Uiso 1 1 calc R
C67 C 0.7758(9) 0.4232(8) 0.6977(4) 0.0465(15) Uani 1 1 d U
H67 H 0.6712 0.4778 0.6886 0.056 Uiso 1 1 calc R
C68 C 0.9097(13) 0.4121(10) 0.6611(4) 0.0552(17) Uani 1 1 d U
H68 H 0.9205 0.4553 0.6207 0.066 Uiso 1 1 calc R
C69 C 1.0363(10) 0.3246(10) 0.6919(4) 0.0456(16) Uani 1 1 d U
H69 H 1.1464 0.3060 0.6764 0.055 Uiso 1 1 calc R
C70 C 0.9798(8) 0.2692(7) 0.7474(3) 0.0327(13) Uani 1 1 d U
H70 H 1.0423 0.1991 0.7745 0.039 Uiso 1 1 calc R
C71 C 0.6023(7) 0.6308(8) 0.8755(3) 0.0258(13) Uani 1 1 d U
C72 C 0.6876(8) 0.5005(8) 0.9012(3) 0.0326(14) Uani 1 1 d U
H72 H 0.7994 0.4458 0.8836 0.039 Uiso 1 1 calc R
C73 C 0.6166(9) 0.4417(8) 0.9537(3) 0.0349(14) Uani 1 1 d U
H73 H 0.6816 0.3497 0.9718 0.042 Uiso 1 1 calc R
C74 C 0.4524(9) 0.5160(9) 0.9798(3) 0.0379(15) Uani 1 1 d U
H74 H 0.4027 0.4732 1.0139 0.045 Uiso 1 1 calc R
C75 C 0.3675(8) 0.6495(9) 0.9552(3) 0.0345(14) Uani 1 1 d U
H75 H 0.2556 0.7023 0.9731 0.041 Uiso 1 1 calc R
C76 C 0.4368(8) 0.7180(8) 0.9026(3) 0.0274(13) Uani 1 1 d U
H76 H 0.3751 0.8158 0.8872 0.033 Uiso 1 1 calc R

loop_
_atom_site_aniso_label
_atom_site_aniso_U_11
_atom_site_aniso_U_22
_atom_site_aniso_U_33
_atom_site_aniso_U_23
_atom_site_aniso_U_13
_atom_site_aniso_U_12
Ni1 0.0218(4) 0.0240(4) 0.0214(4) 0.0010(3) -0.0046(3) -0.0122(3)
S1 0.0248(8) 0.0243(8) 0.0342(9) 0.0033(7) -0.0033(7) -0.0077(7)
N1 0.017(2) 0.016(2) 0.017(2) 0.0020(17) -0.0014(18) -0.0069(17)
C1 0.017(2) 0.013(2) 0.022(2) -0.0004(18) -0.0035(19) -0.0093(17)
Ni2 0.0256(4) 0.0250(4) 0.0193(4) 0.0020(3) -0.0047(3) -0.0145(3)
S2 0.0248(8) 0.0315(9) 0.0248(8) 0.0055(7) -0.0004(7) -0.0126(7)
N2 0.020(2) 0.025(2) 0.015(2) -0.0015(18) -0.0058(17) -0.0113(18)
C2 0.019(2) 0.028(3) 0.027(2) 0.000(2) -0.0002(19) -0.0203(19)
N3 0.028(2) 0.018(2) 0.0144(19) 0.0046(17) -0.0006(18) -0.0116(18)
C3 0.022(2) 0.024(2) 0.025(2) -0.0015(19) -0.0054(18) -0.0202(18)
N4 0.022(2) 0.026(2) 0.0118(19) 0.0014(18) -0.0025(18) -0.0133(19)
C4 0.010(2) 0.0133(19) 0.028(2) 0.0038(17) -0.0054(18) 0.0006(15)
C5 0.006(2) 0.017(2) 0.033(3) 0.0065(19) -0.0085(18) -0.0021(17)
C6 0.014(2) 0.028(3) 0.029(3) 0.008(2) -0.003(2) 0.001(2)
C7 0.027(3) 0.047(3) 0.015(3) 0.001(2) 0.010(2) -0.001(2)
C8 0.010(2) 0.037(3) 0.026(3) -0.001(2) 0.002(2) 0.002(2)
C9 0.016(2) 0.025(2) 0.022(2) -0.0105(18) 0.0043(19) -0.0053(18)
C10 0.031(3) 0.018(2) 0.030(3) 0.001(2) -0.007(2) -0.013(2)
C11 0.038(3) 0.028(3) 0.061(4) 0.002(3) -0.010(3) -0.022(3)
C12 0.032(3) 0.021(3) 0.050(4) 0.004(3) -0.011(3) -0.005(2)
C13 0.027(3) 0.018(2) 0.022(3) -0.006(2) -0.003(2) -0.002(2)
C14 0.025(3) 0.029(3) 0.043(4) -0.006(2) -0.009(3) -0.010(2)
C15 0.035(3) 0.015(2) 0.030(3) -0.006(2) 0.003(2) -0.006(2)
C16 0.033(3) 0.030(3) 0.011(2) 0.0044(19) -0.0095(19) -0.019(2)
C17 0.033(3) 0.019(2) 0.018(2) -0.002(2) -0.005(2) -0.015(2)
C18 0.046(3) 0.018(3) 0.020(3) -0.002(2) 0.002(2) -0.010(2)
C19 0.051(3) 0.037(3) 0.020(3) 0.002(3) -0.010(2) -0.020(3)
C20 0.033(3) 0.024(3) 0.028(3) 0.012(2) -0.017(2) -0.013(2)
C21 0.027(2) 0.014(2) 0.035(3) 0.0124(19) -0.0177(19) -0.0076(18)
C22 0.038(3) 0.016(2) 0.038(3) 0.004(2) -0.009(2) -0.008(2)
C23 0.052(4) 0.023(3) 0.053(4) -0.017(3) 0.004(3) -0.014(3)
C24 0.040(3) 0.037(4) 0.035(3) 0.000(3) -0.007(3) -0.007(3)
C25 0.041(3) 0.024(3) 0.018(3) -0.001(2) 0.000(2) -0.008(2)
C26 0.039(3) 0.039(3) 0.042(4) 0.003(3) -0.019(3) -0.009(3)
C27 0.047(4) 0.025(3) 0.032(3) -0.006(2) -0.004(3) -0.004(3)
C28 0.046(3) 0.036(3) 0.043(3) 0.000(3) -0.007(3) -0.031(3)
C29 0.052(3) 0.025(2) 0.039(3) 0.006(2) -0.015(3) -0.028(2)
C30 0.049(3) 0.033(3) 0.041(3) -0.016(2) 0.008(2) -0.025(2)
C31 0.101(4) 0.048(4) 0.021(3) 0.000(2) -0.015(3) -0.047(3)
C32 0.043(3) 0.040(3) 0.058(3) -0.002(2) -0.020(2) -0.027(2)
C33 0.028(3) 0.021(3) 0.025(3) 0.001(2) -0.015(2) -0.009(2)
C34 0.026(3) 0.032(3) 0.021(3) 0.004(2) -0.012(2) -0.002(2)
C35 0.043(3) 0.027(3) 0.038(3) 0.003(2) -0.007(2) -0.016(2)
C36 0.054(3) 0.043(3) 0.023(3) 0.000(3) 0.002(3) -0.021(3)
C37 0.036(3) 0.045(3) 0.028(3) -0.008(3) -0.003(2) -0.006(2)
C38 0.024(2) 0.032(3) 0.033(3) -0.004(2) -0.012(2) -0.006(2)
C39 0.018(2) 0.020(2) 0.009(2) 0.0022(18) 0.0010(18) 0.0002(17)
C40 0.032(3) 0.033(3) 0.014(2) 0.005(2) -0.0005(19) -0.016(2)
C41 0.031(3) 0.027(3) 0.009(2) -0.0007(18) -0.0020(18) -0.011(2)
C42 0.023(2) 0.012(2) 0.021(2) 0.0017(18) -0.0017(19) -0.0063(17)
C43 0.026(2) 0.023(3) 0.022(3) 0.009(2) -0.002(2) -0.007(2)
C44 0.033(3) 0.037(3) 0.016(2) 0.002(2) -0.007(2) -0.012(2)
C45 0.044(3) 0.027(3) 0.017(3) 0.004(2) -0.013(2) -0.011(3)
C46 0.038(3) 0.028(3) 0.025(3) 0.001(2) -0.009(2) -0.008(2)
C47 0.030(2) 0.025(2) 0.012(2) -0.0042(18) 0.0037(18) -0.014(2)
C48 0.019(2) 0.033(2) 0.012(2) 0.0056(19) -0.0027(18) -0.0048(19)
C49 0.022(3) 0.035(3) 0.061(4) 0.010(3) -0.008(3) -0.010(2)
C50 0.032(3) 0.038(3) 0.028(3) -0.003(2) -0.004(2) -0.012(2)
C51 0.017(2) 0.034(3) 0.019(3) 0.008(2) -0.004(2) -0.006(2)
C52 0.026(3) 0.032(3) 0.041(4) 0.008(3) 0.000(3) -0.003(2)
C53 0.029(3) 0.059(4) 0.026(3) 0.003(3) 0.002(2) -0.023(3)
C54 0.025(2) 0.035(2) 0.0028(17) 0.0036(16) -0.0030(16) -0.0212(19)
C55 0.028(3) 0.032(2) 0.015(2) 0.0031(19) -0.0053(19) -0.016(2)
C56 0.026(3) 0.035(3) 0.027(3) 0.017(2) -0.009(2) -0.015(2)
C57 0.027(3) 0.043(3) 0.025(3) 0.020(2) -0.016(2) -0.016(2)
C58 0.039(3) 0.036(3) 0.010(2) 0.0022(19) -0.003(2) -0.016(2)
C59 0.020(2) 0.027(2) 0.017(2) 0.0112(18) -0.0126(18) -0.0111(18)
C60 0.021(2) 0.027(3) 0.013(2) 0.001(2) -0.001(2) 0.001(2)
C61 0.018(2) 0.035(3) 0.026(3) -0.003(2) 0.003(2) -0.004(2)
C62 0.030(3) 0.031(3) 0.024(3) -0.010(2) 0.003(2) -0.006(2)
C63 0.016(2) 0.029(3) 0.033(3) 0.009(2) -0.008(2) -0.014(2)
C64 0.043(4) 0.021(3) 0.056(4) 0.011(3) -0.015(3) -0.010(2)
C65 0.010(2) 0.050(4) 0.049(4) -0.006(3) 0.000(2) -0.012(2)
C66 0.032(3) 0.045(3) 0.028(3) -0.005(3) 0.000(2) -0.026(3)
C67 0.066(3) 0.032(3) 0.060(3) 0.007(2) -0.050(3) -0.022(3)
C68 0.124(5) 0.044(4) 0.022(3) 0.005(2) -0.019(3) -0.057(4)
C69 0.042(3) 0.046(4) 0.052(4) -0.024(3) 0.017(3) -0.031(3)
C70 0.033(3) 0.025(2) 0.040(3) -0.004(2) -0.015(2) -0.007(2)
C71 0.019(2) 0.039(3) 0.021(3) -0.004(2) 0.005(2) -0.017(2)
C72 0.030(3) 0.036(3) 0.032(3) -0.002(2) -0.001(2) -0.016(2)
C73 0.049(3) 0.043(3) 0.011(2) 0.003(2) -0.009(2) -0.016(2)
C74 0.048(3) 0.056(4) 0.024(3) -0.002(3) 0.001(3) -0.039(3)
C75 0.025(3) 0.052(3) 0.032(3) -0.009(3) 0.009(2) -0.027(2)
C76 0.028(3) 0.028(3) 0.029(3) -0.001(2) 0.000(2) -0.016(2)

loop_
_atom_type_symbol
_atom_type_description
_atom_type_scat_dispersion_real
_atom_type_scat_dispersion_imag
_atom_type_scat_source
C C 0.0033 0.0016 'International Tables Vol C Tables 4.2.6.8 and 6.1.1.4'
H H 0.0000 0.0000 'International Tables Vol C Tables 4.2.6.8 and 6.1.1.4'
N N 0.0061 0.0033 'International Tables Vol C Tables 4.2.6.8 and 6.1.1.4'
S S 0.1246 0.1234 'International Tables Vol C Tables 4.2.6.8 and 6.1.1.4'
Ni Ni 0.3393 1.1124 'International Tables Vol C Tables 4.2.6.8 and 6.1.1.4'

loop_
_geom_angle_atom_site_label_1
_geom_angle_atom_site_label_2
_geom_angle_atom_site_label_3
_geom_angle
C1 Ni1 C28 159.6(3)
C1 Ni1 C30 100.0(3)
C28 Ni1 C30 65.1(3)
C1 Ni1 C29 122.8(3)
C28 Ni1 C29 37.0(3)
C30 Ni1 C29 39.7(3)
C1 Ni1 C32 151.5(3)
C28 Ni1 C32 37.3(3)
C30 Ni1 C32 66.5(3)
C29 Ni1 C32 63.3(3)
C1 Ni1 C31 114.5(3)
C28 Ni1 C31 63.7(3)
C30 Ni1 C31 39.7(3)
C29 Ni1 C31 64.4(3)
C32 Ni1 C31 39.3(3)
C1 Ni1 S1 93.91(18)
C28 Ni1 S1 102.2(2)
C30 Ni1 S1 165.6(2)
C29 Ni1 S1 132.67(19)
C32 Ni1 S1 99.3(2)
C31 Ni1 S1 129.7(3)
C33 S1 Ni1 110.0(2)
C1 N1 C4 129.4(5)
C1 N1 C2 106.5(5)
C4 N1 C2 123.8(5)
N2 C1 N1 107.8(5)
N2 C1 Ni1 127.0(4)
N1 C1 Ni1 125.1(4)
C39 Ni2 C69 101.3(3)
C39 Ni2 C66 158.8(3)
C69 Ni2 C66 64.0(3)
C39 Ni2 C67 147.8(3)
C69 Ni2 C67 62.2(3)
C66 Ni2 C67 40.6(3)
C39 Ni2 C70 120.7(3)
C69 Ni2 C70 37.9(3)
C66 Ni2 C70 38.4(3)
C67 Ni2 C70 64.5(3)
C39 Ni2 C68 114.8(3)
C69 Ni2 C68 38.7(3)
C66 Ni2 C68 64.1(3)
C67 Ni2 C68 35.0(3)
C70 Ni2 C68 64.2(3)
C39 Ni2 S2 94.40(18)
C69 Ni2 S2 163.6(2)
C66 Ni2 S2 102.00(19)
C67 Ni2 S2 101.8(2)
C70 Ni2 S2 134.33(19)
C68 Ni2 S2 129.0(3)
C71 S2 Ni2 108.9(2)
C1 N2 C3 109.9(5)
C1 N2 C16 128.0(5)
C3 N2 C16 122.1(5)
C3 C2 N1 109.3(5)
C40 N3 C42 122.8(5)
C40 N3 C39 112.6(5)
C42 N3 C39 124.6(5)
C2 C3 N2 106.4(5)
C41 N4 C39 116.1(5)
C41 N4 C54 121.5(5)
C39 N4 C54 122.3(5)
N1 C4 C9 121.9(5)
N1 C4 C5 118.9(5)
C9 C4 C5 119.1(5)
C6 C5 C4 118.7(5)
C6 C5 C13 122.7(5)
C4 C5 C13 118.5(5)
C5 C6 C7 120.4(6)
C8 C7 C6 119.5(6)
C7 C8 C9 125.6(6)
C8 C9 C4 116.5(5)
C8 C9 C10 124.3(5)
C4 C9 C10 119.0(5)
C12 C10 C9 112.0(5)
C12 C10 C11 108.2(5)
C9 C10 C11 107.9(5)
C15 C13 C14 109.6(5)
C15 C13 C5 110.1(5)
C14 C13 C5 110.8(5)
C17 C16 C21 125.6(5)
C17 C16 N2 117.1(5)
C21 C16 N2 117.2(5)
C18 C17 C16 115.3(6)
C18 C17 C25 120.5(6)
C16 C17 C25 124.2(5)
C19 C18 C17 123.0(6)
C18 C19 C20 119.9(6)
C19 C20 C21 123.5(6)
C20 C21 C16 112.7(5)
C20 C21 C22 125.2(6)
C16 C21 C22 122.0(5)
C21 C22 C24 113.7(6)
C21 C22 C23 105.4(5)
C24 C22 C23 111.7(6)
C26 C25 C17 112.9(5)
C26 C25 C27 109.3(6)
C17 C25 C27 111.9(6)
C29 C28 C32 112.2(7)
C29 C28 Ni1 72.4(4)
C32 C28 Ni1 73.1(4)
C28 C29 C30 109.0(7)
C28 C29 Ni1 70.6(4)
C30 C29 Ni1 69.1(4)
C31 C30 C29 105.1(7)
C31 C30 Ni1 73.2(5)
C29 C30 Ni1 71.1(4)
C30 C31 C32 106.2(7)
C30 C31 Ni1 67.1(4)
C32 C31 Ni1 69.1(4)
C28 C32 C31 106.9(7)
C28 C32 Ni1 69.6(4)
C31 C32 Ni1 71.6(4)
C38 C33 C34 115.4(6)
C38 C33 S1 121.6(5)
C34 C33 S1 122.9(5)
C35 C34 C33 119.9(6)
C34 C35 C36 120.9(7)
C35 C36 C37 120.3(7)
C38 C37 C36 117.2(6)
C37 C38 C33 126.1(6)
N4 C39 N3 99.0(5)
N4 C39 Ni2 132.5(4)
N3 C39 Ni2 128.4(4)
N3 C40 C41 107.9(5)
N4 C41 C40 104.3(5)
C47 C42 C43 119.9(5)
C47 C42 N3 121.4(5)
C43 C42 N3 118.7(5)
C44 C43 C42 119.5(6)
C44 C43 C51 118.7(5)
C42 C43 C51 121.8(5)
C43 C44 C45 119.2(6)
C46 C45 C44 120.8(6)
C45 C46 C47 118.5(6)
C42 C47 C46 122.0(5)
C42 C47 C48 122.5(5)
C46 C47 C48 115.1(5)
C50 C48 C49 111.0(5)
C50 C48 C47 113.3(5)
C49 C48 C47 111.9(5)
C52 C51 C43 111.1(5)
C52 C51 C53 109.1(5)
C43 C51 C53 110.2(5)
C55 C54 C59 127.0(5)
C55 C54 N4 118.7(5)
C59 C54 N4 114.3(5)
C54 C55 C56 115.6(5)
C54 C55 C63 124.6(5)
C56 C55 C63 119.8(6)
C57 C56 C55 121.8(6)
C56 C57 C58 121.3(5)
C57 C58 C59 116.4(5)
C54 C59 C58 117.6(5)
C54 C59 C60 126.5(5)
C58 C59 C60 115.5(5)
C62 C60 C59 113.4(5)
C62 C60 C61 109.9(5)
C59 C60 C61 112.9(5)
C55 C63 C64 116.0(5)
C55 C63 C65 110.9(5)
C64 C63 C65 109.7(5)
C70 C66 C67 105.4(6)
C70 C66 Ni2 72.4(4)
C67 C66 Ni2 70.9(4)
C68 C67 C66 109.7(7)
C68 C67 Ni2 73.1(5)
C66 C67 Ni2 68.5(3)
C67 C68 C69 107.6(7)
C67 C68 Ni2 72.0(5)
C69 C68 Ni2 67.2(4)
C70 C69 C68 111.1(7)
C70 C69 Ni2 74.3(4)
C68 C69 Ni2 74.1(5)
C69 C70 C66 105.8(7)
C69 C70 Ni2 67.7(4)
C66 C70 Ni2 69.2(4)
C72 C71 C76 120.2(6)
C72 C71 S2 124.4(5)
C76 C71 S2 115.4(5)
C71 C72 C73 121.5(6)
C74 C73 C72 121.0(7)
C75 C74 C73 117.5(6)
C74 C75 C76 123.4(6)
C71 C76 C75 116.2(6)

loop_
_geom_bond_atom_site_label_1
_geom_bond_atom_site_label_2
_geom_bond_distance
Ni1 C1 1.920(5)
Ni1 C28 2.106(7)
Ni1 C30 2.101(8)
Ni1 C29 2.127(6)
Ni1 C32 2.150(7)
Ni1 C31 2.184(7)
Ni1 S1 2.2013(17)
S1 C33 1.757(6)
N1 C1 1.366(7)
N1 C4 1.382(7)
N1 C2 1.457(7)
C1 N2 1.296(7)
Ni2 C39 1.826(6)
Ni2 C69 2.072(8)
Ni2 C66 2.115(7)
Ni2 C67 2.148(7)
Ni2 C70 2.156(6)
Ni2 C68 2.161(8)
Ni2 S2 2.1926(17)
S2 C71 1.777(6)
N2 C3 1.466(7)
N2 C16 1.489(7)
C2 C3 1.257(8)
N3 C40 1.291(8)
N3 C42 1.409(8)
N3 C39 1.444(7)
N4 C41 1.314(8)
N4 C39 1.377(7)
N4 C54 1.516(6)
C4 C9 1.447(8)
C4 C5 1.476(7)
C5 C6 1.355(8)
C5 C13 1.542(8)
C6 C7 1.431(9)
C7 C8 1.332(9)
C8 C9 1.359(8)
C9 C10 1.502(8)
C10 C12 1.479(8)
C10 C11 1.581(8)
C13 C15 1.465(8)
C13 C14 1.510(9)
C16 C17 1.391(9)
C16 C21 1.438(8)
C17 C18 1.374(9)
C17 C25 1.486(9)
C18 C19 1.361(10)
C19 C20 1.367(9)
C20 C21 1.396(9)
C21 C22 1.486(9)
C22 C24 1.490(10)
C22 C23 1.619(9)
C25 C26 1.483(10)
C25 C27 1.568(9)
C28 C29 1.343(10)
C28 C32 1.361(10)
C29 C30 1.438(10)
C30 C31 1.457(12)
C31 C32 1.457(11)
C33 C38 1.389(9)
C33 C34 1.459(8)
C34 C35 1.366(10)
C35 C36 1.377(10)
C36 C37 1.440(10)
C37 C38 1.324(10)
C40 C41 1.424(8)
C42 C47 1.360(9)
C42 C43 1.412(9)
C43 C44 1.413(8)
C43 C51 1.555(8)
C44 C45 1.400(9)
C45 C46 1.403(9)
C46 C47 1.401(9)
C47 C48 1.565(8)
C48 C50 1.447(9)
C48 C49 1.560(9)
C51 C52 1.507(9)
C51 C53 1.573(9)
C54 C55 1.328(8)
C54 C59 1.361(8)
C55 C56 1.429(8)
C55 C63 1.501(9)
C56 C57 1.332(9)
C57 C58 1.435(9)
C58 C59 1.435(7)
C59 C60 1.551(8)
C60 C62 1.478(9)
C60 C61 1.582(7)
C63 C64 1.559(9)
C63 C65 1.596(8)
C66 C70 1.406(9)
C66 C67 1.479(9)
C67 C68 1.296(12)
C68 C69 1.404(12)
C69 C70 1.377(11)
C71 C72 1.326(9)
C71 C76 1.420(8)
C72 C73 1.401(9)
C73 C74 1.391(10)
C74 C75 1.334(10)
C75 C76 1.446(9)
